data_1556894
loop_
_publ_author_name
'Giordano, Nico'
'Beavers, Christine M.'
'Campbell, Branton J.'
'Eigner, V\'aclav'
'Gregoryanz, Eugene'
'Marshall, Willliam G.'
'Pe\~na-\'Alvarez, Miriam'
'Teat, Simon J.'
'Vennari, Cara E.'
'Parsons, Simon'

_publ_section_title
;
 High-pressure polymorphism in pyridine
;
_journal_issue 1
_journal_name_full IUCrJ
_journal_page_first 58
_journal_page_last 70
_journal_paper_doi 10.1107/S2052252519015616
_journal_volume 7
_journal_year 2020
_chemical_formula_moiety 'C5 H5 N'
_chemical_formula_sum 'C5 H5 N'
_chemical_formula_weight 79.10
_chemical_name_systematic 'Pyridine III'
_space_group_crystal_system tetragonal
_space_group_IT_number 92
_space_group_name_Hall 'P 4abw 2nw'
_space_group_name_H-M_alt 'P 41 21 2'
_atom_sites_solution_hydrogens geom
_atom_sites_solution_primary dual
_audit_creation_date 2017-11-13
_audit_creation_method
;
Olex2 1.2
(compiled 2017.08.10 svn.r3458 for OlexSys, GUI svn.r5381)
;
_cell_angle_alpha 90
_cell_angle_beta 90
_cell_angle_gamma 90
_cell_formula_units_Z 4
_cell_length_a 5.4053(4)
_cell_length_b 5.4053(4)
_cell_length_c 13.4853(14)
_cell_measurement_reflns_used 1185
_cell_measurement_temperature 293
_cell_measurement_theta_max 19.512
_cell_measurement_theta_min 2.833
_cell_volume 394.00(6)
_computing_cell_refinement 'SAINT V8.38A Bruker-AXS, Madison WI'
_computing_data_collection 'SAINT V8.38A Bruker-AXS, Madison WI'
_computing_data_reduction 'SAINT V8.38A Bruker-AXS, Madison WI'
_computing_molecular_graphics 'Olex2 (Dolomanov et al., 2009)'
_computing_publication_material 'Olex2 (Dolomanov et al., 2009)'
_computing_structure_refinement 'XL (Sheldrick, 2008)'
_computing_structure_solution 'XT (Sheldrick, 2015)'
_diffrn_ambient_temperature 293
_diffrn_detector_area_resol_mean 10.42
_diffrn_measured_fraction_theta_full 0.772
_diffrn_measured_fraction_theta_max 0.762
_diffrn_measurement_device_type 'Perkin-Elmer a-Si Detector'
_diffrn_measurement_method '\f shutterless scans'
_diffrn_radiation_monochromator 'silicon 111'
_diffrn_radiation_type synchrotron
_diffrn_radiation_wavelength 0.49594
_diffrn_reflns_av_R_equivalents 0.0613
_diffrn_reflns_av_unetI/netI 0.0459
_diffrn_reflns_Laue_measured_fraction_full 0.772
_diffrn_reflns_Laue_measured_fraction_max 0.762
_diffrn_reflns_limit_h_max 6
_diffrn_reflns_limit_h_min -6
_diffrn_reflns_limit_k_max 6
_diffrn_reflns_limit_k_min -6
_diffrn_reflns_limit_l_max 13
_diffrn_reflns_limit_l_min -13
_diffrn_reflns_number 1328
_diffrn_reflns_point_group_measured_fraction_full 0.805
_diffrn_reflns_point_group_measured_fraction_max 0.797
_diffrn_reflns_theta_full 17.311
_diffrn_reflns_theta_max 18.055
_diffrn_reflns_theta_min 2.833
_diffrn_source
;
Advanced Light Source, station 12.2.2
;
_diffrn_standards_number 0
_exptl_absorpt_coefficient_mu 0.044
_exptl_absorpt_correction_T_max 0.7447
_exptl_absorpt_correction_T_min 0.5853
_exptl_absorpt_correction_type multi-scan
_exptl_absorpt_process_details
;
SADABS-2016/2 (Bruker,2016/2) was used for absorption correction. 
wR2(int) was 0.1460 before and 0.0858 after correction. The Ratio of 
minimum to maximum transmission is 0.7860. The \l/2 correction factor is 
not present.
;
_exptl_crystal_colour colourless
_exptl_crystal_colour_primary colourless
_exptl_crystal_density_diffrn 1.333
_exptl_crystal_description irregular
_exptl_crystal_F_000 168
_exptl_crystal_recrystallization_method
;
Grown in-situ at 1.55 GPa. Heated to ca. 130 C and cooled to room temp. 
This process was cycled until only a few large cyrstals remained. 
No hydrostatic medium was used.
;
_exptl_crystal_size_max 0.35
_exptl_crystal_size_mid 0.35
_exptl_crystal_size_min 0.1
_refine_diff_density_max 0.248
_refine_diff_density_min -0.305
_refine_diff_density_rms 0.081
_refine_ls_abs_structure_details
;
 Flack x determined using 87 quotients [(I+)-(I-)]/[(I+)+(I-)]
 (Parsons, Flack and Wagner, Acta Cryst. B69 (2013) 249-259).
;
_refine_ls_abs_structure_Flack -10.0(10)
_refine_ls_extinction_coef 7.3(16)
_refine_ls_extinction_expression Fc^*^=kFc[1+0.001xFc^2^\l^3^/sin(2\q)]^-1/4^
_refine_ls_extinction_method 'SHELXL-2014/7 (Sheldrick 2014'
_refine_ls_goodness_of_fit_ref 1.137
_refine_ls_hydrogen_treatment constr
_refine_ls_matrix_type full
_refine_ls_number_parameters 30
_refine_ls_number_reflns 326
_refine_ls_number_restraints 0
_refine_ls_restrained_S_all 1.137
_refine_ls_R_factor_all 0.0786
_refine_ls_R_factor_gt 0.0755
_refine_ls_shift/su_max 0.000
_refine_ls_shift/su_mean 0.000
_refine_ls_structure_factor_coef Fsqd
_refine_ls_weighting_details 'w=1/[\s^2^(Fo^2^)+(0.1400P)^2^] where P=(Fo^2^+2Fc^2^)/3'
_refine_ls_weighting_scheme calc
_refine_ls_wR_factor_gt 0.1864
_refine_ls_wR_factor_ref 0.1956
_reflns_Friedel_coverage 0.516
_reflns_Friedel_fraction_full 0.883
_reflns_Friedel_fraction_max 0.874
_reflns_number_gt 297
_reflns_number_total 326
_reflns_threshold_expression 'I > 2\s(I)'
_cod_data_source_file lq5025.cif
_cod_data_source_block pyridine3_final
_cod_original_cell_volume 394.00(7)
_cod_database_code 1556894
_shelx_shelxl_version_number 2014/7
_shelx_space_group_comment
;
The symmetry employed for this shelxl refinement is uniquely defined
by the following loop, which should always be used as a source of
symmetry information in preference to the above space-group names.
They are only intended as comments.
;
_shelx_estimated_absorpt_t_max 0.996
_shelx_estimated_absorpt_t_min 0.985
_olex2_refinement_description
;
1. Fixed Uiso
 At 1.2 times of:
  All C(H) groups
2.a Aromatic/amide H refined with riding coordinates:
 C2(H2), C3(H3), C4(H4)
;
_olex2_submission_original_sample_id 'Pyridine III'
_olex2_submission_special_instructions 'No special instructions were received'

loop_
_space_group_symop_operation_xyz
'x, y, z'
'-y+1/2, x+1/2, z+1/4'
'-x, -y, z+1/2'
'y+1/2, -x+1/2, z+3/4'
'x+1/2, -y+1/2, -z+3/4'
'-x+1/2, y+1/2, -z+1/4'
'y, x, -z'
'-y, -x, -z+1/2'

loop_
_atom_site_label
_atom_site_type_symbol
_atom_site_fract_x
_atom_site_fract_y
_atom_site_fract_z
_atom_site_U_iso_or_equiv
_atom_site_adp_type
_atom_site_occupancy
_atom_site_site_symmetry_order
_atom_site_calc_flag
_atom_site_refinement_flags_posn
_atom_site_refinement_flags_adp
_atom_site_refinement_flags_occupancy
N1 N 0.5586(5) 0.5586(5) 0.5000 0.0572(18) Uani 1 2 d S T P
C2 C 0.3609(6) 0.5834(6) 0.4409(3) 0.0496(15) Uani 1 1 d . . .
H2 H 0.3444 0.7225 0.4009 0.059 Uiso 1 1 calc R . .
C3 C 0.1831(6) 0.4025(7) 0.4398(3) 0.0508(14) Uani 1 1 d . . .
H3 H 0.0481 0.4169 0.3974 0.061 Uiso 1 1 calc R . .
C4 C 0.2029(5) 0.2029(5) 0.5000 0.0475(16) Uani 1 2 d S T P
H4 H 0.0812 0.0812 0.5000 0.057 Uiso 1 2 calc RS T P

loop_
_atom_site_aniso_label
_atom_site_aniso_U_11
_atom_site_aniso_U_22
_atom_site_aniso_U_33
_atom_site_aniso_U_23
_atom_site_aniso_U_13
_atom_site_aniso_U_12
N1 0.0557(19) 0.0557(19) 0.060(5) -0.0042(15) 0.0042(15) -0.0088(17)
C2 0.055(2) 0.040(2) 0.053(3) 0.0076(13) 0.0040(13) 0.0084(11)
C3 0.0407(19) 0.063(2) 0.049(4) -0.0105(16) -0.0028(13) 0.0078(12)
C4 0.0471(19) 0.0471(19) 0.048(4) -0.0093(15) 0.0093(15) -0.0071(16)

loop_
_atom_type_symbol
_atom_type_description
_atom_type_scat_dispersion_real
_atom_type_scat_dispersion_imag
_atom_type_scat_source
C C 0.0010 0.0010 'International Tables Vol C Tables 4.2.6.8 and 6.1.1.4'
H H 0.0000 0.0000 'International Tables Vol C Tables 4.2.6.8 and 6.1.1.4'
N N 0.0020 0.0010 'International Tables Vol C Tables 4.2.6.8 and 6.1.1.4'

loop_
_geom_angle_atom_site_label_1
_geom_angle_atom_site_label_2
_geom_angle_atom_site_label_3
_geom_angle
_geom_angle_site_symmetry_1
_geom_angle_site_symmetry_3
C2 N1 C2 120.9(4) . 7_556
N1 C2 H2 120.2 . .
N1 C2 C3 119.6(3) . .
C3 C2 H2 120.2 . .
C2 C3 H3 119.8 . .
C4 C3 C2 120.4(3) . .
C4 C3 H3 119.8 . .
C3 C4 C3 119.0(4) 7_556 .
C3 C4 H4 120.5 . .
C3 C4 H4 120.5 7_556 .

loop_
_geom_bond_atom_site_label_1
_geom_bond_atom_site_label_2
_geom_bond_distance
_geom_bond_site_symmetry_2
N1 C2 1.340(4) .
N1 C2 1.340(4) 7_556
C2 H2 0.9300 .
C2 C3 1.372(6) .
C3 H3 0.9300 .
C3 C4 1.354(4) .
C4 C3 1.354(4) 7_556
C4 H4 0.9300 .
